data_4308629
loop_
_publ_author_name
'Subhash Padhye'
'Zahra Afrasiabi'
'Ekk Sinn'
'Jansina Fok'
'Kapil Mehta'
'Nigam Rath'

_publ_section_title
;
Antitumor Metallothiosemicarbazonates: Structure and Antitumor Activity
of Palladium Complex of Phenanthrenequinone Thiosemicarbazone
;
_journal_name_full 'Inorganic Chemistry'
_journal_page_first 1154
_journal_page_last 1156
_journal_paper_doi 10.1021/ic048214v
_journal_volume 44
_journal_year 2005
_chemical_formula_sum 'C18 H17 Cl N4 O2 Pd S'
_chemical_formula_weight 495.27
_chemical_name_common PdPQTS
_chemical_name_systematic
; 
 ? 
;
_space_group_IT_number 14
_symmetry_cell_setting monoclinic
_symmetry_space_group_name_Hall '-P 2ybc'
_symmetry_space_group_name_H-M 'P 1 21/c 1'
_atom_sites_solution_hydrogens geom
_atom_sites_solution_primary direct
_atom_sites_solution_secondary difmap
_audit_creation_method SHELXL-02
_cell_angle_alpha 90.00
_cell_angle_beta 90.252(8)
_cell_angle_gamma 90.00
_cell_formula_units_Z 4
_cell_length_a 10.552(4)
_cell_length_b 5.3936(18)
_cell_length_c 33.071(11)
_cell_measurement_temperature 295(2)
_cell_volume 1882.2(11)
_computing_structure_refinement 'BRUKER-SHELXTL 2002'
_computing_structure_solution 'BRUKER-SHELXTL 2002'
_diffrn_ambient_temperature 295(2)
_diffrn_measured_fraction_theta_full 0.999
_diffrn_measured_fraction_theta_max 0.999
_diffrn_radiation_monochromator graphite
_diffrn_radiation_source 'fine-focus sealed tube'
_diffrn_radiation_type MoK\a
_diffrn_radiation_wavelength 0.71073
_diffrn_reflns_av_R_equivalents 0.1291
_diffrn_reflns_av_sigmaI/netI 0.1066
_diffrn_reflns_limit_h_max 12
_diffrn_reflns_limit_h_min -12
_diffrn_reflns_limit_k_max 6
_diffrn_reflns_limit_k_min -6
_diffrn_reflns_limit_l_max 39
_diffrn_reflns_limit_l_min -39
_diffrn_reflns_number 11498
_diffrn_reflns_theta_full 25.00
_diffrn_reflns_theta_max 25.00
_diffrn_reflns_theta_min 1.93
_exptl_absorpt_coefficient_mu 1.260
_exptl_crystal_colour green
_exptl_crystal_density_diffrn 1.748
_exptl_crystal_density_method 'not measured'
_exptl_crystal_description needle
_exptl_crystal_F_000 992
_exptl_crystal_size_max 0.40
_exptl_crystal_size_mid 0.25
_exptl_crystal_size_min 0.04
_refine_diff_density_max 1.285
_refine_diff_density_min -4.466
_refine_diff_density_rms 0.236
_refine_ls_extinction_method none
_refine_ls_goodness_of_fit_ref 1.407
_refine_ls_hydrogen_treatment mixed
_refine_ls_matrix_type full
_refine_ls_number_parameters 228
_refine_ls_number_reflns 3320
_refine_ls_number_restraints 0
_refine_ls_restrained_S_all 1.407
_refine_ls_R_factor_all 0.1715
_refine_ls_R_factor_gt 0.1566
_refine_ls_shift/su_max 0.000
_refine_ls_shift/su_mean 0.000
_refine_ls_structure_factor_coef Fsqd
_refine_ls_weighting_details 'calc w=1/[\s^2^(Fo^2^)+(0.0225P)^2^+80.8990P] where P=(Fo^2^+2Fc^2^)/3'
_refine_ls_weighting_scheme calc
_refine_ls_wR_factor_gt 0.2799
_refine_ls_wR_factor_ref 0.2859
_reflns_number_gt 3033
_reflns_number_total 3320
_reflns_threshold_expression >2sigma(I)
_cod_data_source_file ic048214vsi20050110_035223.cif
_cod_data_source_block 14
_cod_database_code 4308629

loop_
_symmetry_equiv_pos_as_xyz
'x, y, z'
'-x, y+1/2, -z+1/2'
'-x, -y, -z'
'x, -y-1/2, z-1/2'

loop_
_atom_site_label
_atom_site_type_symbol
_atom_site_fract_x
_atom_site_fract_y
_atom_site_fract_z
_atom_site_U_iso_or_equiv
_atom_site_adp_type
_atom_site_occupancy
_atom_site_symmetry_multiplicity
_atom_site_calc_flag
_atom_site_refinement_flags
_atom_site_disorder_assembly
_atom_site_disorder_group
Pd1 Pd 0.34949(13) 0.1529(3) 0.86388(4) 0.0191(4) Uani 1 1 d . . .
Cl1 Cl 0.5287(5) -0.0744(11) 0.85235(17) 0.0405(14) Uani 1 1 d . . .
S1 S 0.2990(5) -0.0461(11) 0.92057(17) 0.0360(13) Uani 1 1 d . . .
O1 O 0.3568(11) 0.391(2) 0.8141(4) 0.025(2) Uani 1 1 d . . .
N1 N 0.1971(15) 0.347(4) 0.8734(5) 0.0360(13) Uani 1 1 d . . .
N2 N 0.1182(14) 0.303(3) 0.9049(5) 0.024(3) Uani 1 1 d . . .
N3 N 0.0880(17) 0.061(4) 0.9581(6) 0.050(6) Uani 1 1 d . . .
H3A H 0.0192 0.1429 0.9619 0.061 Uiso 1 1 calc R . .
H3B H 0.1085 -0.0572 0.9744 0.061 Uiso 1 1 calc R . .
C1 C 0.2666(17) 0.541(3) 0.8139(6) 0.025(2) Uani 1 1 d . . .
C2 C 0.2591(17) 0.722(4) 0.7825(5) 0.025(4) Uani 1 1 d . . .
C3 C 0.3493(18) 0.721(4) 0.7517(6) 0.032(5) Uani 1 1 d . . .
H3 H 0.4123 0.6007 0.7508 0.038 Uiso 1 1 calc R . .
C4 C 0.3420(19) 0.904(4) 0.7225(6) 0.035(5) Uani 1 1 d . . .
H4 H 0.4016 0.9086 0.7019 0.042 Uiso 1 1 calc R . .
C5 C 0.248(2) 1.076(4) 0.7237(6) 0.036(5) Uani 1 1 d . . .
H5 H 0.2455 1.1997 0.7041 0.043 Uiso 1 1 calc R . .
C6 C 0.159(2) 1.071(4) 0.7532(5) 0.029(5) Uani 1 1 d . . .
H6 H 0.0947 1.1894 0.7526 0.035 Uiso 1 1 calc R . .
C7 C 0.1586(17) 0.900(3) 0.7835(5) 0.020(4) Uani 1 1 d . . .
C8 C 0.0640(16) 0.896(3) 0.8154(5) 0.018(4) Uani 1 1 d . . .
C9 C -0.0332(17) 1.064(3) 0.8159(5) 0.022(4) Uani 1 1 d . . .
H9 H -0.0372 1.1836 0.7957 0.027 Uiso 1 1 calc R . .
C10 C -0.1250(19) 1.061(4) 0.8451(6) 0.034(5) Uani 1 1 d . . .
H10 H -0.1888 1.1799 0.8443 0.041 Uiso 1 1 calc R . .
C11 C -0.125(2) 0.890(4) 0.8751(7) 0.039(5) Uani 1 1 d . . .
H11 H -0.1877 0.8903 0.8949 0.047 Uiso 1 1 calc R . .
C12 C -0.0273(17) 0.712(3) 0.8751(6) 0.029(5) Uani 1 1 d . . .
H12 H -0.0261 0.5915 0.8952 0.035 Uiso 1 1 calc R . .
C13 C 0.0685(15) 0.712(3) 0.8458(5) 0.019(4) Uani 1 1 d . . .
C14 C 0.1732(18) 0.532(4) 0.8465(6) 0.0360(11) Uani 1 1 d . . .
C15 C 0.1602(17) 0.115(4) 0.9282(7) 0.036(5) Uani 1 1 d . . .
O1S O 0.1625(16) -0.266(4) 1.0216(6) 0.073(6) Uani 1 1 d . . .
N1S N 0.3206(19) -0.516(4) 1.0408(6) 0.046(5) Uani 1 1 d . . .
C1S C 0.236(3) -0.433(6) 1.0174(8) 0.062(8) Uani 1 1 d . . .
H1S H 0.2289 -0.5156 0.9928 0.074 Uiso 1 1 calc R . .
C2S C 0.398(3) -0.737(6) 1.0300(10) 0.089(11) Uani 1 1 d . . .
H2SA H 0.3564 -0.8271 1.0087 0.134 Uiso 1 1 calc R . .
H2SB H 0.4068 -0.8422 1.0533 0.134 Uiso 1 1 calc R . .
H2SC H 0.4800 -0.6844 1.0212 0.134 Uiso 1 1 calc R . .
C3S C 0.350(3) -0.407(6) 1.0765(9) 0.091(12) Uani 1 1 d . . .
H3SA H 0.4183 -0.2914 1.0726 0.136 Uiso 1 1 calc R . .
H3SB H 0.3758 -0.5310 1.0957 0.136 Uiso 1 1 calc R . .
H3SC H 0.2774 -0.3203 1.0866 0.136 Uiso 1 1 calc R . .

loop_
_atom_site_aniso_label
_atom_site_aniso_U_11
_atom_site_aniso_U_22
_atom_site_aniso_U_33
_atom_site_aniso_U_23
_atom_site_aniso_U_13
_atom_site_aniso_U_12
Pd1 0.0163(6) 0.0194(7) 0.0216(7) 0.0036(7) -0.0032(5) 0.0102(7)
Cl1 0.035(3) 0.039(3) 0.047(3) 0.001(3) 0.006(2) 0.020(2)
S1 0.026(3) 0.042(3) 0.040(3) 0.011(3) 0.004(2) 0.018(2)
O1 0.028(5) 0.014(5) 0.034(6) 0.007(5) 0.003(5) 0.007(4)
N1 0.026(3) 0.042(3) 0.040(3) 0.011(3) 0.004(2) 0.018(2)
N2 0.026(6) 0.016(6) 0.031(6) 0.000(7) 0.001(7) 0.014(7)
N3 0.043(11) 0.058(14) 0.050(12) 0.035(11) 0.026(9) 0.025(10)
C1 0.028(5) 0.014(5) 0.034(6) 0.007(5) 0.003(5) 0.007(4)
C2 0.028(10) 0.023(11) 0.023(10) 0.006(8) 0.002(8) 0.006(8)
C3 0.029(10) 0.035(12) 0.032(11) 0.000(10) -0.007(9) -0.005(9)
C4 0.031(11) 0.042(14) 0.033(11) 0.010(10) -0.002(9) -0.013(10)
C5 0.048(13) 0.034(12) 0.027(11) 0.006(10) 0.000(9) -0.006(11)
C6 0.048(12) 0.020(10) 0.019(10) 0.002(8) -0.001(9) 0.001(9)
C7 0.029(10) 0.003(8) 0.028(10) 0.000(7) -0.010(8) 0.001(7)
C8 0.022(9) 0.013(9) 0.020(9) -0.003(7) -0.013(7) -0.002(7)
C9 0.033(10) 0.017(9) 0.017(9) 0.001(8) -0.006(8) -0.004(8)
C10 0.031(11) 0.035(12) 0.036(12) -0.008(10) -0.006(9) 0.025(10)
C11 0.043(13) 0.030(13) 0.045(13) 0.002(11) 0.011(10) 0.004(10)
C12 0.028(10) 0.016(10) 0.043(12) 0.018(9) 0.009(9) 0.002(8)
C13 0.015(8) 0.025(11) 0.018(9) -0.001(8) -0.002(7) 0.001(7)
C14 0.0264(14) 0.042(3) 0.0395(5) 0.011(6) 0.004(6) 0.018(6)
C15 0.016(9) 0.040(14) 0.052(13) 0.000(12) 0.002(9) 0.011(9)
O1S 0.048(10) 0.091(16) 0.080(14) 0.027(12) 0.016(9) 0.053(11)
N1S 0.054(12) 0.033(11) 0.051(13) 0.003(10) -0.007(10) 0.004(10)
C1S 0.061(18) 0.07(2) 0.052(17) 0.009(16) 0.013(14) -0.009(16)
C2S 0.11(3) 0.08(2) 0.08(2) 0.002(19) 0.02(2) 0.03(2)
C3S 0.14(3) 0.07(2) 0.055(19) 0.008(17) -0.04(2) 0.00(2)

loop_
_atom_type_symbol
_atom_type_description
_atom_type_scat_dispersion_real
_atom_type_scat_dispersion_imag
_atom_type_scat_source
C C 0.0033 0.0016 'International Tables Vol C Tables 4.2.6.8 and 6.1.1.4'
H H 0.0000 0.0000 'International Tables Vol C Tables 4.2.6.8 and 6.1.1.4'
N N 0.0061 0.0033 'International Tables Vol C Tables 4.2.6.8 and 6.1.1.4'
O O 0.0106 0.0060 'International Tables Vol C Tables 4.2.6.8 and 6.1.1.4'
S S 0.1246 0.1234 'International Tables Vol C Tables 4.2.6.8 and 6.1.1.4'
Cl Cl 0.1484 0.1585 'International Tables Vol C Tables 4.2.6.8 and 6.1.1.4'
Pd Pd -0.9988 1.0072 'International Tables Vol C Tables 4.2.6.8 and 6.1.1.4'

loop_
_geom_angle_atom_site_label_1
_geom_angle_atom_site_label_2
_geom_angle_atom_site_label_3
_geom_angle
_geom_angle_site_symmetry_1
_geom_angle_site_symmetry_3
_geom_angle_publ_flag
N1 Pd1 O1 80.2(6) . . ?
N1 Pd1 S1 85.5(5) . . ?
O1 Pd1 S1 165.7(3) . . ?
N1 Pd1 Cl1 179.7(6) . . ?
O1 Pd1 Cl1 99.5(4) . . ?
S1 Pd1 Cl1 94.8(2) . . ?
C15 S1 Pd1 95.0(8) . . ?
C1 O1 Pd1 111.8(12) . . ?
N2 N1 C14 121.3(16) . . ?
N2 N1 Pd1 122.7(13) . . ?
C14 N1 Pd1 116.1(13) . . ?
C15 N2 N1 111.7(15) . . ?
C15 N3 H3A 120.0 . . ?
C15 N3 H3B 120.0 . . ?
H3A N3 H3B 120.0 . . ?
O1 C1 C2 119.1(17) . . ?
O1 C1 C14 119.3(17) . . ?
C2 C1 C14 121.6(17) . . ?
C3 C2 C1 119.5(17) . . ?
C3 C2 C7 121.8(17) . . ?
C1 C2 C7 118.7(16) . . ?
C4 C3 C2 118.1(19) . . ?
C4 C3 H3 121.0 . . ?
C2 C3 H3 121.0 . . ?
C5 C4 C3 120(2) . . ?
C5 C4 H4 119.8 . . ?
C3 C4 H4 119.8 . . ?
C4 C5 C6 121(2) . . ?
C4 C5 H5 119.5 . . ?
C6 C5 H5 119.5 . . ?
C5 C6 C7 123(2) . . ?
C5 C6 H6 118.5 . . ?
C7 C6 H6 118.5 . . ?
C6 C7 C2 115.6(17) . . ?
C6 C7 C8 123.1(17) . . ?
C2 C7 C8 121.3(15) . . ?
C9 C8 C13 118.6(16) . . ?
C9 C8 C7 121.1(16) . . ?
C13 C8 C7 120.3(15) . . ?
C8 C9 C10 122.3(18) . . ?
C8 C9 H9 118.9 . . ?
C10 C9 H9 118.9 . . ?
C11 C10 C9 121.9(18) . . ?
C11 C10 H10 119.1 . . ?
C9 C10 H10 119.1 . . ?
C10 C11 C12 117.3(19) . . ?
C10 C11 H11 121.4 . . ?
C12 C11 H11 121.4 . . ?
C13 C12 C11 122.1(18) . . ?
C13 C12 H12 119.0 . . ?
C11 C12 H12 119.0 . . ?
C12 C13 C8 118.0(16) . . ?
C12 C13 C14 122.2(17) . . ?
C8 C13 C14 119.8(16) . . ?
N1 C14 C1 112.6(16) . . ?
N1 C14 C13 129.1(18) . . ?
C1 C14 C13 118.3(17) . . ?
N3 C15 N2 114.6(17) . . ?
N3 C15 S1 120.5(17) . . ?
N2 C15 S1 124.9(15) . . ?
C1S N1S C3S 123(3) . . ?
C1S N1S C2S 122(3) . . ?
C3S N1S C2S 116(3) . . ?
O1S C1S N1S 131(3) . . ?
O1S C1S H1S 114.6 . . ?
N1S C1S H1S 114.6 . . ?
N1S C2S H2SA 109.5 . . ?
N1S C2S H2SB 109.5 . . ?
H2SA C2S H2SB 109.5 . . ?
N1S C2S H2SC 109.5 . . ?
H2SA C2S H2SC 109.5 . . ?
H2SB C2S H2SC 109.5 . . ?
N1S C3S H3SA 109.5 . . ?
N1S C3S H3SB 109.5 . . ?
H3SA C3S H3SB 109.5 . . ?
N1S C3S H3SC 109.5 . . ?
H3SA C3S H3SC 109.5 . . ?
H3SB C3S H3SC 109.5 . . ?

loop_
_geom_bond_atom_site_label_1
_geom_bond_atom_site_label_2
_geom_bond_distance
_geom_bond_site_symmetry_2
_geom_bond_publ_flag
Pd1 N1 1.946(16) . ?
Pd1 O1 2.090(12) . ?
Pd1 S1 2.227(6) . ?
Pd1 Cl1 2.288(5) . ?
S1 C15 1.722(19) . ?
O1 C1 1.25(2) . ?
N1 N2 1.36(2) . ?
N1 C14 1.36(3) . ?
N2 C15 1.35(3) . ?
N3 C15 1.28(3) . ?
N3 H3A 0.8600 . ?
N3 H3B 0.8600 . ?
C1 C2 1.43(3) . ?
C1 C14 1.46(3) . ?
C2 C3 1.40(3) . ?
C2 C7 1.43(2) . ?
C3 C4 1.38(3) . ?
C3 H3 0.9300 . ?
C4 C5 1.36(3) . ?
C4 H4 0.9300 . ?
C5 C6 1.36(3) . ?
C5 H5 0.9300 . ?
C6 C7 1.36(2) . ?
C6 H6 0.9300 . ?
C7 C8 1.45(2) . ?
C8 C9 1.37(2) . ?
C8 C13 1.41(2) . ?
C9 C10 1.37(3) . ?
C9 H9 0.9300 . ?
C10 C11 1.35(3) . ?
C10 H10 0.9300 . ?
C11 C12 1.41(3) . ?
C11 H11 0.9300 . ?
C12 C13 1.40(2) . ?
C12 H12 0.9300 . ?
C13 C14 1.47(2) . ?
O1S C1S 1.19(3) . ?
N1S C1S 1.27(3) . ?
N1S C3S 1.36(3) . ?
N1S C2S 1.49(3) . ?
C1S H1S 0.9300 . ?
C2S H2SA 0.9600 . ?
C2S H2SB 0.9600 . ?
C2S H2SC 0.9600 . ?
C3S H3SA 0.9600 . ?
C3S H3SB 0.9600 . ?
C3S H3SC 0.9600 . ?

loop_
_geom_hbond_atom_site_label_D
_geom_hbond_atom_site_label_H
_geom_hbond_atom_site_label_A
_geom_hbond_distance_DH
_geom_hbond_distance_HA
_geom_hbond_distance_DA
_geom_hbond_angle_DHA
_geom_hbond_site_symmetry_A
N3 H3B O1S 0.86 2.01 2.85(3) 166.3 .

loop_
_geom_torsion_atom_site_label_1
_geom_torsion_atom_site_label_2
_geom_torsion_atom_site_label_3
_geom_torsion_atom_site_label_4
_geom_torsion
_geom_torsion_site_symmetry_1
_geom_torsion_site_symmetry_2
_geom_torsion_site_symmetry_3
_geom_torsion_site_symmetry_4
_geom_torsion_publ_flag
N1 Pd1 S1 C15 2.5(10) . . . . ?
O1 Pd1 S1 C15 4.5(19) . . . . ?
Cl1 Pd1 S1 C15 -177.5(8) . . . . ?
N1 Pd1 O1 C1 1.0(14) . . . . ?
S1 Pd1 O1 C1 -1(3) . . . . ?
Cl1 Pd1 O1 C1 -179.0(13) . . . . ?
O1 Pd1 N1 N2 178.0(17) . . . . ?
S1 Pd1 N1 N2 -2.5(15) . . . . ?
Cl1 Pd1 N1 N2 173(100) . . . . ?
O1 Pd1 N1 C14 -1.8(16) . . . . ?
S1 Pd1 N1 C14 177.7(17) . . . . ?
Cl1 Pd1 N1 C14 -7(100) . . . . ?
C14 N1 N2 C15 -179(2) . . . . ?
Pd1 N1 N2 C15 1(2) . . . . ?
Pd1 O1 C1 C2 178.3(14) . . . . ?
Pd1 O1 C1 C14 0(2) . . . . ?
O1 C1 C2 C3 3(3) . . . . ?
C14 C1 C2 C3 -178.8(19) . . . . ?
O1 C1 C2 C7 -177.4(17) . . . . ?
C14 C1 C2 C7 1(3) . . . . ?
C1 C2 C3 C4 -177.9(18) . . . . ?
C7 C2 C3 C4 2(3) . . . . ?
C2 C3 C4 C5 -1(3) . . . . ?
C3 C4 C5 C6 -1(3) . . . . ?
C4 C5 C6 C7 2(3) . . . . ?
C5 C6 C7 C2 0(3) . . . . ?
C5 C6 C7 C8 179.1(18) . . . . ?
C3 C2 C7 C6 -2(3) . . . . ?
C1 C2 C7 C6 178.5(18) . . . . ?
C3 C2 C7 C8 178.7(17) . . . . ?
C1 C2 C7 C8 -1(3) . . . . ?
C6 C7 C8 C9 2(3) . . . . ?
C2 C7 C8 C9 -179.0(17) . . . . ?
C6 C7 C8 C13 179.5(17) . . . . ?
C2 C7 C8 C13 -1(2) . . . . ?
C13 C8 C9 C10 1(3) . . . . ?
C7 C8 C9 C10 178.8(17) . . . . ?
C8 C9 C10 C11 -1(3) . . . . ?
C9 C10 C11 C12 0(3) . . . . ?
C10 C11 C12 C13 1(3) . . . . ?
C11 C12 C13 C8 -1(3) . . . . ?
C11 C12 C13 C14 178(2) . . . . ?
C9 C8 C13 C12 0(2) . . . . ?
C7 C8 C13 C12 -178.2(16) . . . . ?
C9 C8 C13 C14 -178.9(17) . . . . ?
C7 C8 C13 C14 3(3) . . . . ?
N2 N1 C14 C1 -177.6(18) . . . . ?
Pd1 N1 C14 C1 2(3) . . . . ?
N2 N1 C14 C13 2(4) . . . . ?
Pd1 N1 C14 C13 -178.7(18) . . . . ?
O1 C1 C14 N1 -1(3) . . . . ?
C2 C1 C14 N1 -179.7(19) . . . . ?
O1 C1 C14 C13 179.4(18) . . . . ?
C2 C1 C14 C13 1(3) . . . . ?
C12 C13 C14 N1 -1(4) . . . . ?
C8 C13 C14 N1 178(2) . . . . ?
C12 C13 C14 C1 178.3(19) . . . . ?
C8 C13 C14 C1 -3(3) . . . . ?
N1 N2 C15 N3 -179(2) . . . . ?
N1 N2 C15 S1 2(3) . . . . ?
Pd1 S1 C15 N3 177(2) . . . . ?
Pd1 S1 C15 N2 -3(2) . . . . ?
C3S N1S C1S O1S -5(5) . . . . ?
C2S N1S C1S O1S 177(3) . . . . ?
